data_9010128
loop_
_publ_author_name
'Ertl, A.'
'Hughes, J. M.'
'Prowatke, S.'
'Ludwig, T.'
'Prasad, P. S. R.'
'Brandstatter, F.'
'Korner, W.'
'Schuster, R.'
'Pertlik, F.'
'Marschall, H.'

_publ_section_title
;Tetrahedrally-coordinated boron in tourmalines from the liddicoatite-elbaite
 series from Madagascar: Structure, chemistry, and infrared spectroscopic
 studies Locality: Anjanabonoina, Madagascar Sample: LC1
;
_journal_name_full 'American Mineralogist'
_journal_page_first 1847
_journal_page_last 1856
_journal_paper_doi 10.2138/am.2006.2245
_journal_volume 91
_journal_year 2006
_chemical_compound_source 'Anjanabonoina, Madagascar'
_chemical_formula_sum 'Al7.83 B3.42 Ca0.3 F0.5 H3.501 Li0.9 Na0.46 O30.5 Si5.58'
_chemical_name_mineral Liddocoatite
_space_group_IT_number 160
_symmetry_space_group_name_Hall 'R 3 -2"'
_symmetry_space_group_name_H-M 'R 3 m :H'
_cell_angle_alpha 90
_cell_angle_beta 90
_cell_angle_gamma 120
_cell_formula_units_Z 3
_cell_length_a 15.8095
_cell_length_b 15.8095
_cell_length_c 7.0941
_cell_volume 1535.551
_database_code_amcsd 0004249
_exptl_crystal_density_diffrn 3.033
_cod_original_sg_symbol_H-M 'R 3 m'
_cod_original_formula_sum 'Na.46 Ca.3 Al7.83 Li.9 Si5.58 B3.42 F.5 O30.5 H3.501'
_cod_database_code 9010128

loop_
_space_group_symop_operation_xyz
x,y,z
2/3+x,1/3+y,1/3+z
1/3+x,2/3+y,2/3+z
x,x-y,z
2/3+x,1/3+x-y,1/3+z
1/3+x,2/3+x-y,2/3+z
-y,-x,z
2/3-y,1/3-x,1/3+z
1/3-y,2/3-x,2/3+z
-x+y,y,z
2/3-x+y,1/3+y,1/3+z
1/3-x+y,2/3+y,2/3+z
-y,x-y,z
2/3-y,1/3+x-y,1/3+z
1/3-y,2/3+x-y,2/3+z
-x+y,-x,z
2/3-x+y,1/3-x,1/3+z
1/3-x+y,2/3-x,2/3+z

loop_
_atom_site_label
_atom_site_fract_x
_atom_site_fract_y
_atom_site_fract_z
_atom_site_occupancy
_atom_site_U_iso_or_equiv
_atom_site_type_symbol
_atom_site_attached_hydrogens
NaX 0.00000 0.00000 0.25000 0.46000 0.01380 Na 0
CaX 0.00000 0.00000 0.25000 0.30000 0.01380 Ca 0
AlY 0.12250 0.06125 -0.34320 0.61000 0.00990 Al 0
LiY 0.12250 0.06125 -0.34320 0.30000 0.00990 Li 0
AlZ 0.29678 0.26009 -0.37143 1.00000 0.00846 Al 0
SiT 0.19165 0.18970 0.01911 0.93000 0.00651 Si 0
BT 0.19165 0.18970 0.01911 0.07000 0.00651 B 0
B 0.10909 0.21818 0.47320 1.00000 0.00830 B 0
F1W 0.00000 0.00000 -0.20090 0.50000 0.02750 F 0
O1W 0.00000 0.00000 -0.20090 0.50000 0.02750 O 0
O2 0.06001 0.12002 0.50640 1.00000 0.01730 O 0
O3V 0.26455 0.13228 -0.47290 1.00000 0.01460 O 0
O4 0.09329 0.18658 0.09320 1.00000 0.01180 O 0
O5 0.18584 0.09292 0.11460 1.00000 0.01220 O 0
O6 0.19487 0.18469 -0.20580 1.00000 0.00993 O 0
O7 0.28619 0.28565 0.09730 1.00000 0.00912 O 0
O8 0.20959 0.27011 0.45800 1.00000 0.00986 O 0
H1W 0.05290 0.02645 -0.14000 0.16700 ? H 0
H3V 0.26200 0.13100 0.42300 1.00000 0.04700 H 0

loop_
_cod_changelog_entry_id
_cod_changelog_entry_author
_cod_changelog_entry_date
_cod_changelog_entry_text
1
;cod-tools version 3.8.0
Id: cif_guess_AMCSD_atom_types 9581 2023-05-17 12:35:41Z saulius
;
2023-05-23T09:21:20+03:00
;Derived atom types and hydrogen counts
from atom names that follow the AMCSD naming convention
(Wat == water, O-H == hydroxyl).
;

loop_
_cod_related_entry_id
_cod_related_entry_database
_cod_related_entry_code
1 AMCSD 0004249
